data_2018801
loop_
_publ_author_name
'Ozawa, Yoshiki'
'Kim, Misa'
'Toriumi, Koshiro'

_publ_section_title
;
 A one-dimensional platinum mixed-valence complex with bridging
 thiocyanate S atoms:
 [[Pt^II^(en)~2~](\m-SCN)[Pt^IV^(en)~2~](\m-SCN)](ClO~4~)~4~ (en is
 ethane-1,2-diamine)
;
_journal_coeditor_code WQ3023
_journal_issue 2
_journal_name_full 'Acta Crystallographica Section C'
_journal_page_first 146
_journal_page_last 149
_journal_paper_doi 10.1107/S0108270113000541
_journal_volume 69
_journal_year 2013
_chemical_formula_iupac '[Pt (N C S)2 (C4 H8 N2)2] (Cl O4)2, 1.5H2 O'
_chemical_formula_moiety 'C6 H16 N6 Pt S2 2+, 2(Cl O4 -), 1.5(H2 O)'
_chemical_formula_sum 'C6 H19 Cl2 N6 O9.5 Pt S2'
_chemical_formula_weight 657.38
_chemical_name_systematic
;
Bis(ethane-1,2-diamine-\k^2^<i>N</i>,<i>N</i>')bis(thiocyanato-
\k<i>S</i>)platinum(IV) bis(perchlorate) 1.5-hydrate
;
_space_group_IT_number 5
_symmetry_cell_setting monoclinic
_symmetry_space_group_name_Hall 'C 2y'
_symmetry_space_group_name_H-M 'C 1 2 1'
_atom_sites_solution_hydrogens geom
_atom_sites_solution_primary heavy
_atom_sites_solution_secondary difmap
_audit_conform_dict_name cif_core.dic
_audit_conform_dict_version 2.4
_audit_creation_method 'WinGX routine CIF_UPDATE'
_cell_angle_alpha 90
_cell_angle_beta 96.507(3)
_cell_angle_gamma 90
_cell_formula_units_Z 4
_cell_length_a 30.515(2)
_cell_length_b 8.3572(9)
_cell_length_c 7.4430(7)
_cell_measurement_reflns_used 10279
_cell_measurement_temperature 296(2)
_cell_measurement_theta_max 30.01
_cell_measurement_theta_min 3.165
_cell_volume 1885.9(3)
_computing_cell_refinement 'RAPID-AUTO (Rigaku, 2006)'
_computing_data_collection 'RAPID-AUTO (Rigaku, 2006)'
_computing_data_reduction
;
RAPID-AUTO (Rigaku, 2006) and SORTAV (Blessing, 1995)
;
_computing_molecular_graphics 'PLATON (Spek, 2009)'
_computing_publication_material 'WinGX (Farrugia, 2012)'
_computing_structure_refinement 'SHELXL97 (Sheldrick, 2008)'
_computing_structure_solution 'SHELXS97 (Sheldrick, 2008)'
_diffrn_ambient_temperature 296(2)
_diffrn_detector_area_resol_mean 10
_diffrn_measured_fraction_theta_full 0.994
_diffrn_measured_fraction_theta_max 0.994
_diffrn_measurement_device 'fixed-\C IP diffractometer'
_diffrn_measurement_device_type 'Rigaku R-AXIS RAPID'
_diffrn_measurement_method '\w oscillation scans'
_diffrn_radiation_monochromator graphite
_diffrn_radiation_type MoK\a
_diffrn_radiation_wavelength 0.71073
_diffrn_reflns_av_R_equivalents 0.0322
_diffrn_reflns_limit_h_max 42
_diffrn_reflns_limit_h_min -41
_diffrn_reflns_limit_k_max 11
_diffrn_reflns_limit_k_min -11
_diffrn_reflns_limit_l_max 9
_diffrn_reflns_limit_l_min -10
_diffrn_reflns_number 11343
_diffrn_reflns_theta_full 30.01
_diffrn_reflns_theta_max 30.01
_diffrn_reflns_theta_min 3.16
_exptl_absorpt_coefficient_mu 8.002
_exptl_absorpt_correction_T_max 1.0000
_exptl_absorpt_correction_T_min 0.7084
_exptl_absorpt_correction_type empirical
_exptl_absorpt_process_details '(ABSCOR; Rigaku, 1995)'
_exptl_crystal_colour orange
_exptl_crystal_density_diffrn 2.315
_exptl_crystal_density_method 'not measured'
_exptl_crystal_description block
_exptl_crystal_F_000 1268
_exptl_crystal_size_max 0.27
_exptl_crystal_size_mid 0.18
_exptl_crystal_size_min 0.17
_refine_diff_density_max 1.177
_refine_diff_density_min -0.925
_refine_ls_abs_structure_details 'Flack (1983), 2424 Friedel Pairs'
_refine_ls_abs_structure_Flack 0.001(4)
_refine_ls_extinction_method none
_refine_ls_goodness_of_fit_ref 0.839
_refine_ls_hydrogen_treatment mixed
_refine_ls_matrix_type full
_refine_ls_number_parameters 249
_refine_ls_number_reflns 5348
_refine_ls_number_restraints 5
_refine_ls_restrained_S_all 0.839
_refine_ls_R_factor_all 0.0213
_refine_ls_R_factor_gt 0.02
_refine_ls_shift/su_max 0.001
_refine_ls_shift/su_mean 0
_refine_ls_structure_factor_coef Fsqd
_refine_ls_weighting_details 'calc w=1/[\s^2^(Fo^2^)+(0.0000P)^2^+0.0000P] where P=(Fo^2^+2Fc^2^)/3'
_refine_ls_weighting_scheme calc
_refine_ls_wR_factor_gt 0.0407
_refine_ls_wR_factor_ref 0.0416
_reflns_number_gt 5147
_reflns_number_total 5351
_reflns_threshold_expression I>2\s(I)
_cod_data_source_file wq3023.cif
_cod_data_source_block II
_cod_original_sg_symbol_H-M 'C 2'
_cod_original_formula_sum 'C6 H19 Cl2 N6 O9.50 Pt S2'
_cod_database_code 2018801
_cod_database_fobs_code 2018801

loop_
_symmetry_equiv_pos_as_xyz
'x, y, z'
'-x, y, -z'
'x+1/2, y+1/2, z'
'-x+1/2, y+1/2, -z'

loop_
_atom_site_type_symbol
_atom_site_label
_atom_site_fract_x
_atom_site_fract_y
_atom_site_fract_z
_atom_site_U_iso_or_equiv
_atom_site_adp_type
_atom_site_calc_flag
_atom_site_refinement_flags
_atom_site_occupancy
_atom_site_symmetry_multiplicity
Pt Pt1 0.123749(3) 0.00001(3) 0.336629(11) 0.01800(3) Uani d . 1 1
S S1 0.16671(3) 0.20031(12) 0.50651(12) 0.02863(18) Uani d . 1 1
S S2 0.08149(3) -0.20672(12) 0.17844(12) 0.03200(19) Uani d . 1 1
N N1 0.15331(10) 0.1022(5) 0.8598(4) 0.0423(8) Uani d . 1 1
N N2 0.05881(16) -0.0669(6) -0.1625(5) 0.0820(16) Uani d . 1 1
N N3 0.10435(8) 0.1793(3) 0.1541(4) 0.0231(6) Uani d . 1 1
H H3A 0.1275 0.2427 0.1389 0.028 Uiso calc R 1 1
H H3B 0.0944 0.1363 0.0463 0.028 Uiso calc R 1 1
N N4 0.06729(8) 0.0670(4) 0.4474(3) 0.0251(6) Uani d . 1 1
H H4A 0.0524 -0.0204 0.4764 0.03 Uiso calc R 1 1
H H4B 0.0745 0.1246 0.5486 0.03 Uiso calc R 1 1
N N5 0.14446(9) -0.1790(4) 0.5201(4) 0.0277(6) Uani d . 1 1
H H5A 0.1553 -0.1352 0.6264 0.033 Uiso calc R 1 1
H H5B 0.1214 -0.2416 0.5394 0.033 Uiso calc R 1 1
N N6 0.17919(8) -0.0682(3) 0.2203(3) 0.0244(5) Uani d . 1 1
H H6A 0.1713 -0.1267 0.1204 0.029 Uiso calc R 1 1
H H6B 0.1937 0.019 0.188 0.029 Uiso calc R 1 1
C C1 0.15848(10) 0.1431(4) 0.7161(5) 0.0276(7) Uani d . 1 1
C C2 0.06799(13) -0.1265(5) -0.0237(5) 0.0418(9) Uani d . 1 1
C C3 0.06841(11) 0.2764(5) 0.2241(5) 0.0348(8) Uani d . 1 1
H H3C 0.0811 0.3547 0.3112 0.042 Uiso calc R 1 1
H H3D 0.0515 0.3325 0.1253 0.042 Uiso calc R 1 1
C C4 0.03955(11) 0.1644(5) 0.3111(5) 0.0370(9) Uani d . 1 1
H H4C 0.0241 0.095 0.2207 0.044 Uiso calc R 1 1
H H4D 0.0178 0.2241 0.3695 0.044 Uiso calc R 1 1
C C5 0.17929(11) -0.2773(5) 0.4464(5) 0.0333(8) Uani d . 1 1
H H5C 0.1659 -0.3556 0.361 0.04 Uiso calc R 1 1
H H5D 0.1967 -0.3336 0.5437 0.04 Uiso calc R 1 1
C C6 0.20821(10) -0.1643(5) 0.3532(5) 0.0331(8) Uani d . 1 1
H H6C 0.2244 -0.0944 0.4413 0.04 Uiso calc R 1 1
H H6D 0.2293 -0.2245 0.292 0.04 Uiso calc R 1 1
Cl Cl1 0.06506(2) 0.48336(14) -0.26516(10) 0.03273(18) Uani d . 1 1
O O1 0.09461(10) 0.5096(6) -0.1078(4) 0.0724(10) Uani d . 1 1
O O2 0.05912(10) 0.3151(4) -0.2913(5) 0.0624(9) Uani d . 1 1
O O3 0.02348(10) 0.5524(4) -0.2432(6) 0.0760(11) Uani d . 1 1
O O4 0.08258(11) 0.5551(4) -0.4167(4) 0.0644(10) Uani d . 1 1
Cl Cl2 0.22289(2) 0.37715(10) 0.13460(11) 0.02829(16) Uani d . 1 1
O O5 0.24858(8) 0.4858(5) 0.2510(4) 0.0564(8) Uani d . 1 1
O O6 0.23536(8) 0.2152(4) 0.1831(4) 0.0482(7) Uani d . 1 1
O O7 0.17687(8) 0.3996(4) 0.1562(4) 0.0416(6) Uani d . 1 1
O O8 0.22938(10) 0.4068(5) -0.0473(4) 0.0569(8) Uani d . 1 1
O O9 0.17119(8) -0.2811(4) -0.0943(4) 0.0376(6) Uani d D 1 1
H H9A 0.1966(7) -0.320(5) -0.088(6) 0.045 Uiso d D 1 1
H H9B 0.1531(10) -0.350(4) -0.063(6) 0.045 Uiso d D 1 1
O O10 0 0.8277(5) 0.5 0.0362(8) Uani d SD 1 2
H H10A -0.0113(14) 0.764(5) 0.414(5) 0.054 Uiso d D 1 1

loop_
_atom_site_aniso_label
_atom_site_aniso_U_11
_atom_site_aniso_U_22
_atom_site_aniso_U_33
_atom_site_aniso_U_12
_atom_site_aniso_U_13
_atom_site_aniso_U_23
Pt1 0.02019(5) 0.01966(5) 0.01458(5) -0.00150(5) 0.00390(3) -0.00110(6)
S1 0.0326(5) 0.0318(5) 0.0218(4) -0.0100(4) 0.0044(3) -0.0037(4)
S2 0.0423(5) 0.0283(5) 0.0250(4) -0.0108(4) 0.0018(4) -0.0045(4)
N1 0.0504(18) 0.052(2) 0.0265(16) 0.0031(15) 0.0109(13) -0.0032(16)
N2 0.128(4) 0.061(3) 0.045(2) -0.039(3) -0.039(2) 0.010(2)
N3 0.0246(13) 0.0271(15) 0.0185(13) 0.0015(11) 0.0063(11) -0.0013(11)
N4 0.0236(12) 0.0305(15) 0.0227(13) -0.0018(10) 0.0089(10) -0.0006(11)
N5 0.0357(15) 0.0246(16) 0.0230(14) 0.0006(12) 0.0047(12) 0.0023(11)
N6 0.0259(13) 0.0275(15) 0.0208(12) 0.0007(10) 0.0068(10) -0.0008(11)
C1 0.0256(16) 0.0311(19) 0.0256(17) 0.0008(12) 0.0003(12) -0.0077(14)
C2 0.056(2) 0.032(2) 0.033(2) -0.0094(17) -0.0128(16) -0.0054(16)
C3 0.0392(18) 0.035(2) 0.0310(18) 0.0142(16) 0.0089(14) 0.0040(17)
C4 0.0292(17) 0.044(2) 0.039(2) 0.0114(15) 0.0107(15) 0.0076(17)
C5 0.0410(19) 0.032(2) 0.0277(18) 0.0144(15) 0.0064(14) -0.0014(15)
C6 0.0291(16) 0.037(2) 0.0333(19) 0.0104(14) 0.0025(13) -0.0024(15)
Cl1 0.0331(3) 0.0269(5) 0.0384(4) -0.0041(4) 0.0047(3) -0.0063(4)
O1 0.081(2) 0.076(2) 0.0539(16) -0.036(3) -0.0169(14) -0.001(3)
O2 0.0599(18) 0.0301(17) 0.099(3) -0.0101(14) 0.0193(17) -0.0282(18)
O3 0.0579(18) 0.057(3) 0.119(3) 0.0203(15) 0.035(2) 0.013(2)
O4 0.080(2) 0.074(3) 0.0430(17) -0.0217(17) 0.0215(15) 0.0021(16)
Cl2 0.0264(4) 0.0248(4) 0.0348(4) -0.0039(3) 0.0081(3) 0.0013(3)
O5 0.0457(13) 0.047(2) 0.0732(18) -0.0116(18) -0.0086(12) -0.0113(19)
O6 0.0371(14) 0.0315(16) 0.076(2) 0.0007(11) 0.0074(13) 0.0118(15)
O7 0.0314(13) 0.0401(17) 0.0555(18) -0.0010(11) 0.0144(11) -0.0014(14)
O8 0.072(2) 0.062(2) 0.0409(17) -0.0012(16) 0.0269(15) 0.0104(16)
O9 0.0358(14) 0.0333(15) 0.0443(15) 0.0009(11) 0.0067(12) 0.0002(13)
O10 0.0395(19) 0.034(2) 0.034(2) 0 0.0015(15) 0

loop_
_atom_type_symbol
_atom_type_description
_atom_type_scat_dispersion_real
_atom_type_scat_dispersion_imag
_atom_type_scat_source
C C 0.0033 0.0016 'International Tables Vol C Tables 4.2.6.8 and 6.1.1.4'
H H 0 0 'International Tables Vol C Tables 4.2.6.8 and 6.1.1.4'
Cl Cl 0.1484 0.1585 'International Tables Vol C Tables 4.2.6.8 and 6.1.1.4'
N N 0.0061 0.0033 'International Tables Vol C Tables 4.2.6.8 and 6.1.1.4'
O O 0.0106 0.006 'International Tables Vol C Tables 4.2.6.8 and 6.1.1.4'
Pt Pt -1.7033 8.3905 'International Tables Vol C Tables 4.2.6.8 and 6.1.1.4'
S S 0.1246 0.1234 'International Tables Vol C Tables 4.2.6.8 and 6.1.1.4'

loop_
_geom_angle_atom_site_label_1
_geom_angle_atom_site_label_2
_geom_angle_atom_site_label_3
_geom_angle
N3 Pt1 N6 96.42(10)
N3 Pt1 N4 82.90(11)
N6 Pt1 N4 178.62(9)
N3 Pt1 N5 178.95(11)
N6 Pt1 N5 82.77(11)
N4 Pt1 N5 97.92(11)
N3 Pt1 S2 95.87(8)
N6 Pt1 S2 90.90(8)
N4 Pt1 S2 87.98(8)
N5 Pt1 S2 84.83(9)
N3 Pt1 S1 86.51(8)
N6 Pt1 S1 89.37(8)
N4 Pt1 S1 91.79(8)
N5 Pt1 S1 92.80(8)
S2 Pt1 S1 177.56(3)
C1 S1 Pt1 99.27(12)
C2 S2 Pt1 102.72(14)
C3 N3 Pt1 109.2(2)
C3 N3 H3A 109.8
Pt1 N3 H3A 109.8
C3 N3 H3B 109.8
Pt1 N3 H3B 109.8
H3A N3 H3B 108.3
C4 N4 Pt1 108.14(19)
C4 N4 H4A 110.1
Pt1 N4 H4A 110.1
C4 N4 H4B 110.1
Pt1 N4 H4B 110.1
H4A N4 H4B 108.4
C5 N5 Pt1 109.3(2)
C5 N5 H5A 109.8
Pt1 N5 H5A 109.8
C5 N5 H5B 109.8
Pt1 N5 H5B 109.8
H5A N5 H5B 108.3
C6 N6 Pt1 108.94(19)
C6 N6 H6A 109.9
Pt1 N6 H6A 109.9
C6 N6 H6B 109.9
Pt1 N6 H6B 109.9
H6A N6 H6B 108.3
N1 C1 S1 179.0(3)
N2 C2 S2 178.3(4)
C4 C3 N3 107.7(3)
C4 C3 H3C 110.2
N3 C3 H3C 110.2
C4 C3 H3D 110.2
N3 C3 H3D 110.2
H3C C3 H3D 108.5
C3 C4 N4 108.8(3)
C3 C4 H4C 109.9
N4 C4 H4C 109.9
C3 C4 H4D 109.9
N4 C4 H4D 109.9
H4C C4 H4D 108.3
N5 C5 C6 107.5(3)
N5 C5 H5C 110.2
C6 C5 H5C 110.2
N5 C5 H5D 110.2
C6 C5 H5D 110.2
H5C C5 H5D 108.5
N6 C6 C5 107.9(3)
N6 C6 H6C 110.1
C5 C6 H6C 110.1
N6 C6 H6D 110.1
C5 C6 H6D 110.1
H6C C6 H6D 108.4
O1 Cl1 O3 109.7(3)
O1 Cl1 O2 109.0(3)
O3 Cl1 O2 108.3(2)
O1 Cl1 O4 109.1(2)
O3 Cl1 O4 109.8(2)
O2 Cl1 O4 111.0(2)
O8 Cl2 O5 110.1(2)
O8 Cl2 O6 110.1(2)
O5 Cl2 O6 109.5(2)
O8 Cl2 O7 109.12(17)
O5 Cl2 O7 108.92(18)
O6 Cl2 O7 109.06(17)
H9A O9 H9B 111(4)

loop_
_geom_bond_atom_site_label_1
_geom_bond_atom_site_label_2
_geom_bond_distance
Pt1 N3 2.064(3)
Pt1 N6 2.066(2)
Pt1 N4 2.070(2)
Pt1 N5 2.076(3)
Pt1 S2 2.3853(9)
Pt1 S1 2.3966(9)
S1 C1 1.678(4)
S2 C2 1.656(4)
N1 C1 1.151(4)
N2 C2 1.152(5)
N3 C3 1.504(4)
N3 H3A 0.9
N3 H3B 0.9
N4 C4 1.488(4)
N4 H4A 0.9
N4 H4B 0.9
N5 C5 1.496(4)
N5 H5A 0.9
N5 H5B 0.9
N6 C6 1.486(4)
N6 H6A 0.9
N6 H6B 0.9
C3 C4 1.483(5)
C3 H3C 0.97
C3 H3D 0.97
C4 H4C 0.97
C4 H4D 0.97
C5 C6 1.514(5)
C5 H5C 0.97
C5 H5D 0.97
C6 H6C 0.97
C6 H6D 0.97
Cl1 O1 1.412(3)
Cl1 O3 1.420(3)
Cl1 O2 1.429(3)
Cl1 O4 1.433(3)
Cl2 O8 1.412(3)
Cl2 O5 1.427(3)
Cl2 O6 1.441(3)
Cl2 O7 1.444(2)
O9 H9A 0.837(18)
O9 H9B 0.847(19)
O10 H10A 0.871(18)

loop_
_geom_hbond_atom_site_label_D
_geom_hbond_atom_site_label_H
_geom_hbond_atom_site_label_A
_geom_hbond_site_symmetry_A
_geom_hbond_distance_DH
_geom_hbond_distance_HA
_geom_hbond_distance_DA
_geom_hbond_angle_DHA
_geom_hbond_publ_flag
N3 H3A O7 . 0.9 1.99 2.877(4) 168.1 y
N3 H3B N1 1_554 0.9 2.41 2.861(4) 111.3 ?
N3 H3B N2 . 0.9 2.47 3.313(5) 156.3 ?
N4 H4A O10 1_545 0.9 2.06 2.924(4) 159.6 y
N4 H4A N2 1_556 0.9 2.7 3.149(5) 111.9 ?
N4 H4B O2 1_556 0.9 2.07 2.873(4) 147.4 y
N5 H5A O9 1_556 0.9 2.41 3.016(4) 124.7 y
N5 H5A N1 . 0.9 2.64 3.440(4) 148.2 ?
N5 H5B O4 1_546 0.9 2.12 2.987(4) 162 y
N6 H6A O9 . 0.9 2.05 2.929(4) 163.9 y
N6 H6B O6 . 0.9 2.08 2.955(4) 164.8 y
N6 H6B N1 1_554 0.9 2.7 3.061(4) 105.1 ?
O9 H9A O6 4_545 0.837(18) 2.29(3) 3.000(4) 143(4) y
O9 H9B O1 1_545 0.847(19) 2.13(2) 2.912(4) 153(4) y
O9 H9A O8 1_545 0.837(18) 2.50(4) 3.153(5) 136(4) ?
O10 H10A O3 2 0.871(18) 2.19(2) 3.025(5) 161(4) y
O10 H10A N2 2_565 0.871(18) 2.65(4) 3.047(3) 109(3) ?

loop_
_geom_torsion_atom_site_label_1
_geom_torsion_atom_site_label_2
_geom_torsion_atom_site_label_3
_geom_torsion_atom_site_label_4
_geom_torsion
N3 Pt1 S1 C1 141.12(13)
N6 Pt1 S1 C1 -122.40(13)
N4 Pt1 S1 C1 58.35(14)
N5 Pt1 S1 C1 -39.67(15)
S2 Pt1 S1 C1 -26.1(9)
N3 Pt1 S2 C2 14.88(19)
N6 Pt1 S2 C2 -81.67(19)
N4 Pt1 S2 C2 97.53(18)
N5 Pt1 S2 C2 -164.33(18)
S1 Pt1 S2 C2 -18E1(7)
N6 Pt1 N3 C3 -169.0(2)
N4 Pt1 N3 C3 12.2(2)
N5 Pt1 N3 C3 -129(7)
S2 Pt1 N3 C3 99.4(2)
S1 Pt1 N3 C3 -80.1(2)
N3 Pt1 N4 C4 16.1(2)
N6 Pt1 N4 C4 -45(5)
N5 Pt1 N4 C4 -164.6(2)
S2 Pt1 N4 C4 -80.1(2)
S1 Pt1 N4 C4 102.3(2)
N3 Pt1 N5 C5 -53(7)
N6 Pt1 N5 C5 -12.7(2)
N4 Pt1 N5 C5 166.1(2)
S2 Pt1 N5 C5 78.8(2)
S1 Pt1 N5 C5 -101.7(2)
N3 Pt1 N6 C6 163.0(2)
N4 Pt1 N6 C6 -136(4)
N5 Pt1 N6 C6 -16.3(2)
S2 Pt1 N6 C6 -101.0(2)
S1 Pt1 N6 C6 76.6(2)
Pt1 S1 C1 N1 8E1(2)
Pt1 S2 C2 N2 -20(16)
Pt1 N3 C3 C4 -38.4(3)
N3 C3 C4 N4 53.4(4)
Pt1 N4 C4 C3 -42.2(4)
Pt1 N5 C5 C6 38.8(3)
Pt1 N6 C6 C5 42.1(3)
N5 C5 C6 N6 -53.5(4)
